data_2000973
loop_
_publ_author_name
'Chaloner, P. A.'
'Harrison, R. M.'
'Hitchcock, P. B.'
'Pedersen, R. T.'

_publ_section_title
;
 Structure of 4-methoxyphenyl methyl sulfone and a redetermination of
 the structure of methyl phenyl sulfone
;
_journal_issue 4
_journal_name_full 'Acta Crystallographica Section C'
_journal_page_first 717
_journal_page_last 720
_journal_paper_doi 10.1107/S0108270191012520
_journal_volume 48
_journal_year 1992
_chemical_formula_sum 'C7 H8 O2 S'
_chemical_formula_weight 156.2
_space_group_crystal_system monoclinic
_space_group_IT_number 14
_space_group_name_Hall '-P 2ybc'
_space_group_name_H-M_alt 'P 1 21/c 1'
_cell_angle_alpha 90
_cell_angle_beta 111.66(5)
_cell_angle_gamma 90
_cell_formula_units_Z 4
_cell_length_a 8.172(2)
_cell_length_b 9.095(2)
_cell_length_c 10.844(13)
_cell_volume 749.1(10)
_diffrn_radiation_type Mo
_diffrn_radiation_wavelength 0.71069
_exptl_absorpt_coefficient_mu 0.35
_exptl_crystal_density_diffrn 1.39
_exptl_crystal_F_000 328
_cod_data_source_file al0512.cif
_cod_data_source_block al0512b
_cod_depositor_comments
;
 Updating space group information and adding the symmetry operation list.

 Antanas Vaitkus,
 2018-06-15
;
_cod_original_cell_volume 749.0
_cod_original_sg_symbol_H-M 'P 21/c'
_cod_original_formula_sum 'C7 H8 O2 S1'
_cod_database_code 2000973

loop_
_space_group_symop_id
_space_group_symop_operation_xyz
1 x,y,z
2 -x,y+1/2,-z+1/2
3 -x,-y,-z
4 x,-y+1/2,z+1/2

loop_
_atom_site_label
_atom_site_fract_x
_atom_site_fract_y
_atom_site_fract_z
_atom_site_U_iso_or_equiv
S .36772(6) .13937(5) .16715(5) .41000
O1 .3100(2) .0148(2) .0804(2) .650(10)
O2 .4538(2) .1111(2) .3073(2) .590(10)
C1 .1849(2) .2542(2) .1448(2) .380(10)
C2 .0274(3) .2304(2) .0392(2) .470(10)
C3 -.1150(3) .3184(3) .0261(2) .580(10)
C4 -.1014(3) .4282(3) .1160(2) .630(10)
C5 .0567(3) .4520(3) .2216(2) .600(10)
C6 .2005(3) .3653(2) .2367(2) .490(10)
C7 .5104(3) .2435(3) .1148(2) .560(10)
H2 .017(3) .155(3) -.019(2) .031(7)
H3 -.220(3) .301(3) -.045(2) .048(8)
H4 -.195(4) .487(4) .104(3) .062(10)
H5 .067(4) .519(3) .293(3) .056(9)
H6 .318(3) .374(3) .309(2) .033(7)
H7B .539(3) .308(3) .160(2) .045(8)
H7a .447(3) .281(3) .023(2) .037(7)
H7c .612(4) .185(3) .131(3) .059(9)

loop_
_geom_bond_atom_site_label_1
_geom_bond_atom_site_label_2
_geom_bond_distance
S O1 1.436(2)
S C1 1.765(2)
C1 C2 1.388(2)
C2 C3 1.377(3)
C4 C5 1.391(3)
S O2 1.442(2)
S C7 1.751(3)
C1 C6 1.392(3)
C3 C4 1.371(4)
C5 C6 1.374(3)
